data_7045940
loop_
_publ_author_name
'Yang, Dan-Dan'
'Li, Wei'
'Xiong, Wei-Wei'
'Li, Jian-Rong'
'Huang, Xiao-Ying'

_publ_section_title
;
 Ionothermal synthesis of discrete supertetrahedral Tn (n = 4, 5) clusters
 with tunable components, band gaps, and fluorescence properties.
;
_journal_issue 17
_journal_name_full 'Dalton transactions (Cambridge, England : 2003)'
_journal_page_first 5977
_journal_page_last 5984
_journal_paper_doi 10.1039/c8dt00524a
_journal_volume 47
_journal_year 2018
_chemical_formula_moiety 'Cd4 In16 S35, C53 H137 N15 O6'
_chemical_formula_sum 'C53 H137 Cd4 In16 N15 O6 S35'
_chemical_formula_weight 4489.59
_space_group_crystal_system hexagonal
_space_group_IT_number 176
_space_group_name_Hall '-P 6c'
_space_group_name_H-M_alt 'P 63/m'
_symmetry_space_group_name_Hall '-P 6c'
_symmetry_space_group_name_H-M 'P 63/m'
_atom_sites_solution_hydrogens geom
_atom_sites_solution_primary direct
_atom_sites_solution_secondary difmap
_audit_creation_method SHELXL-2016/6
_audit_update_record
;
2017-11-15 deposited with the CCDC.
2018-03-12 downloaded from the CCDC.
;
_cell_angle_alpha 90
_cell_angle_beta 90
_cell_angle_gamma 120
_cell_formula_units_Z 4
_cell_length_a 20.945(3)
_cell_length_b 20.945(3)
_cell_length_c 36.312(7)
_cell_measurement_reflns_used 35594
_cell_measurement_temperature 123(2)
_cell_measurement_theta_max 27.4855
_cell_measurement_theta_min 2.0227
_cell_volume 13796(4)
_computing_cell_refinement 'CrystalClear (Rigaku Inc., 2008)'
_computing_data_collection 'CrystalClear (Rigaku Inc., 2008)'
_computing_data_reduction 'CrystalClear (Rigaku Inc., 2008)'
_computing_molecular_graphics 'Bruker SHELXTL'
_computing_publication_material 'Bruker SHELXTL'
_computing_structure_refinement 'SHELXL-2016/6 (Sheldrick, 2016)'
_computing_structure_solution 'SHELXL-2016/6 (Sheldrick, 2016)'
_diffrn_ambient_temperature 123(2)
_diffrn_detector_area_resol_mean 28.5714
_diffrn_measured_fraction_theta_full 0.998
_diffrn_measured_fraction_theta_max 0.999
_diffrn_measurement_device_type 'Rigaku MM007'
_diffrn_measurement_method CCD_Profile_fitting
_diffrn_radiation_type MoK\a
_diffrn_radiation_wavelength 0.71073
_diffrn_reflns_av_R_equivalents 0.0436
_diffrn_reflns_av_unetI/netI 0.0256
_diffrn_reflns_Laue_measured_fraction_full 0.998
_diffrn_reflns_Laue_measured_fraction_max 0.999
_diffrn_reflns_limit_h_max 27
_diffrn_reflns_limit_h_min -27
_diffrn_reflns_limit_k_max 24
_diffrn_reflns_limit_k_min -26
_diffrn_reflns_limit_l_max 47
_diffrn_reflns_limit_l_min -46
_diffrn_reflns_number 104280
_diffrn_reflns_point_group_measured_fraction_full 0.998
_diffrn_reflns_point_group_measured_fraction_max 0.999
_diffrn_reflns_theta_full 25.242
_diffrn_reflns_theta_max 27.470
_diffrn_reflns_theta_min 2.509
_exptl_absorpt_coefficient_mu 3.787
_exptl_absorpt_correction_T_max 1.0000
_exptl_absorpt_correction_T_min 0.6560
_exptl_absorpt_correction_type multi-scan
_exptl_absorpt_process_details 'CrystalClear (Rigaku Inc., 2008)'
_exptl_crystal_colour Colorless
_exptl_crystal_density_diffrn 2.161
_exptl_crystal_density_method 'not measured'
_exptl_crystal_description Prism
_exptl_crystal_F_000 8576
_exptl_crystal_size_max 0.1700
_exptl_crystal_size_mid 0.1500
_exptl_crystal_size_min 0.1400
_refine_diff_density_max 2.022
_refine_diff_density_min -0.899
_refine_diff_density_rms 0.169
_refine_ls_extinction_method none
_refine_ls_goodness_of_fit_ref 1.012
_refine_ls_hydrogen_treatment constr
_refine_ls_matrix_type full
_refine_ls_number_parameters 600
_refine_ls_number_reflns 10701
_refine_ls_number_restraints 2275
_refine_ls_restrained_S_all 0.933
_refine_ls_R_factor_all 0.0723
_refine_ls_R_factor_gt 0.0692
_refine_ls_shift/su_max 0.001
_refine_ls_shift/su_mean 0.000
_refine_ls_structure_factor_coef Fsqd
_refine_ls_weighting_details 'w=1/[\s^2^(Fo^2^)+(0.0200P)^2^+200.0000P] where P=(Fo^2^+2Fc^2^)/3'
_refine_ls_weighting_scheme calc
_refine_ls_wR_factor_gt 0.1279
_refine_ls_wR_factor_ref 0.1298
_reflns_Friedel_coverage 0.000
_reflns_number_gt 10248
_reflns_number_total 10701
_reflns_threshold_expression 'I > 2\s(I)'
_cod_data_source_file c8dt00524a2.cif
_cod_data_source_block x_CCDC1
_cod_depositor_comments
;
The following automatic conversions were performed:

'_exptl_absorpt_correction_type' value 'Multi-scan' changed to
'multi-scan' according to
/home/data/users/saulius/crontab/automatic-downloads/rss-feeds/RSC/lib/dictionaries/cif_core.dic
dictionary named 'cif_core.dic' version 2.4.2 from 2011-04-26.

Automatic conversion script
Id: cif_fix_values 4973 2017-02-22 13:04:09Z antanas 

 Adding full bibliography for 7045938--7045940.cif.
;
_cod_original_cell_volume 13796(5)
_cod_database_code 7045940
_shelx_shelxl_version_number 2016/6
_shelx_space_group_comment
; 
The symmetry employed for this shelxl refinement is uniquely defined 
by the following loop, which should always be used as a source of 
symmetry information in preference to the above space-group names. 
They are only intended as comments. 
;

loop_
_space_group_symop_operation_xyz
'x, y, z'
'-y, x-y, z'
'-x+y, -x, z'
'-x, -y, z+1/2'
'y, -x+y, z+1/2'
'x-y, x, z+1/2'
'-x, -y, -z'
'y, -x+y, -z'
'x-y, x, -z'
'x, y, -z-1/2'
'-y, x-y, -z-1/2'
'-x+y, -x, -z-1/2'

loop_
_atom_site_label
_atom_site_type_symbol
_atom_site_fract_x
_atom_site_fract_y
_atom_site_fract_z
_atom_site_U_iso_or_equiv
_atom_site_adp_type
_atom_site_occupancy
_atom_site_site_symmetry_order
_atom_site_calc_flag
_atom_site_refinement_flags_posn
_atom_site_refinement_flags_adp
_atom_site_refinement_flags_occupancy
_atom_site_disorder_assembly
_atom_site_disorder_group
Cd1 Cd 0.333333 0.666667 0.63929(3) 0.0426(2) Uani 1 3 d S T P . .
Cd2 Cd 0.41615(3) 0.62079(3) 0.54910(2) 0.04048(13) Uani 1 1 d . . . . .
In1 In 0.333333 0.666667 0.37602(3) 0.0516(3) Uani 1 3 d S T P . .
In2 In 0.46043(3) 0.74750(3) 0.45984(2) 0.04203(13) Uani 1 1 d . . . . .
In3 In 0.24432(3) 0.41420(3) 0.54948(2) 0.04395(14) Uani 1 1 d . . . . .
In4 In 0.37166(3) 0.49748(3) 0.63975(2) 0.04555(14) Uani 1 1 d . . . . .
In5 In 0.16214(3) 0.45936(3) 0.64089(2) 0.04674(15) Uani 1 1 d . . . . .
In6 In 0.20481(4) 0.30221(3) 0.63737(2) 0.05518(17) Uani 1 1 d . . . . .
S1 S 0.333333 0.666667 0.30759(13) 0.0985(19) Uani 1 3 d S T P . .
S2 S 0.46266(13) 0.75125(13) 0.39254(6) 0.0524(5) Uani 1 1 d . . . . .
S3 S 0.58566(11) 0.82308(11) 0.48254(6) 0.0451(4) Uani 1 1 d . . . . .
S4 S 0.41716(11) 0.61845(11) 0.47968(5) 0.0419(4) Uani 1 1 d . . . . .
S5 S 0.37393(11) 0.49180(11) 0.57141(6) 0.0437(4) Uani 1 1 d . . . . .
S6 S 0.333333 0.666667 0.57103(9) 0.0394(7) Uani 1 3 d S T P . .
S7 S 0.20267(14) 0.28919(12) 0.57062(7) 0.0550(5) Uani 1 1 d . . . . .
S8 S 0.15982(11) 0.45570(11) 0.57288(6) 0.0439(4) Uani 1 1 d . . . . .
S9 S 0.49592(13) 0.57742(13) 0.66318(7) 0.0563(6) Uani 1 1 d . . . . .
S10 S 0.28920(12) 0.53977(12) 0.66554(6) 0.0464(5) Uani 1 1 d . . . . .
S11 S 0.32991(13) 0.37408(13) 0.66388(7) 0.0545(5) Uani 1 1 d . . . . .
S12 S 0.11797(13) 0.33556(13) 0.66455(7) 0.0575(6) Uani 1 1 d . . . . .
S13 S 0.1626(2) 0.17645(17) 0.66165(11) 0.0992(11) Uani 1 1 d . . . . .
N1 N 0.3679(10) 0.3851(10) 0.4481(6) 0.115(5) Uani 0.5 1 d D U P A 1
N2 N 0.2760(10) 0.2896(11) 0.4213(6) 0.134(6) Uani 0.5 1 d D U P A 1
C1 C 0.3612(15) 0.4057(12) 0.4133(7) 0.148(7) Uani 0.5 1 d D U P A 1
H1A H 0.390239 0.452071 0.402871 0.178 Uiso 0.5 1 calc R U P A 1
C2 C 0.3050(15) 0.3470(14) 0.3967(6) 0.141(7) Uani 0.5 1 d D U P A 1
H2A H 0.288627 0.345614 0.372769 0.170 Uiso 0.5 1 calc R U P A 1
C3 C 0.3146(14) 0.3142(12) 0.4527(6) 0.131(6) Uani 0.5 1 d D U P A 1
C4 C 0.4223(15) 0.4320(16) 0.4747(9) 0.143(9) Uani 0.5 1 d D U P A 1
H4A H 0.453412 0.479714 0.464072 0.215 Uiso 0.5 1 calc R U P A 1
H4B H 0.398062 0.436801 0.496042 0.215 Uiso 0.5 1 calc R U P A 1
H4C H 0.451785 0.410581 0.481685 0.215 Uiso 0.5 1 calc R U P A 1
C5 C 0.3046(18) 0.2709(16) 0.4863(7) 0.126(8) Uani 0.5 1 d D U P A 1
H5A H 0.339387 0.301895 0.504632 0.189 Uiso 0.5 1 calc R U P A 1
H5B H 0.255417 0.252089 0.495466 0.189 Uiso 0.5 1 calc R U P A 1
H5C H 0.312543 0.230617 0.480750 0.189 Uiso 0.5 1 calc R U P A 1
C6 C 0.2143(12) 0.2164(13) 0.4133(8) 0.152(7) Uani 0.5 1 d D U P A 1
H6A H 0.212265 0.182089 0.431909 0.182 Uiso 0.5 1 calc R U P A 1
H6B H 0.222314 0.200063 0.389664 0.182 Uiso 0.5 1 calc R U P A 1
C7 C 0.1398(12) 0.2152(19) 0.4126(8) 0.172(8) Uani 0.5 1 d D U P A 1
H7A H 0.104557 0.175547 0.397045 0.207 Uiso 0.5 1 calc R U P A 1
H7B H 0.146351 0.261570 0.403407 0.207 Uiso 0.5 1 calc R U P A 1
C8 C 0.1125(16) 0.2024(17) 0.4544(8) 0.157(8) Uani 0.5 1 d D U P A 1
H8A H 0.149700 0.203492 0.470682 0.189 Uiso 0.5 1 calc R U P A 1
H8B H 0.100762 0.239650 0.462251 0.189 Uiso 0.5 1 calc R U P A 1
C9 C 0.0421(13) 0.1245(14) 0.4540(7) 0.099(8) Uani 0.5 1 d D U P A 1
H9A H 0.021731 0.112127 0.478343 0.149 Uiso 0.5 1 calc R U P A 1
H9B H 0.006367 0.124607 0.437482 0.149 Uiso 0.5 1 calc R U P A 1
H9C H 0.054944 0.088715 0.445851 0.149 Uiso 0.5 1 calc R U P A 1
N3 N 0.100(2) 0.3935(19) 0.3993(9) 0.173(9) Uani 0.3333 1 d D U P B 1
N4 N 0.0989(19) 0.4902(17) 0.3779(9) 0.177(9) Uani 0.3333 1 d D U P B 1
C11 C 0.072(3) 0.418(3) 0.4261(9) 0.175(9) Uani 0.3333 1 d D U P B 1
H11A H 0.055933 0.396877 0.449243 0.210 Uiso 0.3333 1 calc R U P B 1
C12 C 0.071(3) 0.477(2) 0.4134(10) 0.180(9) Uani 0.3333 1 d D U P B 1
H12A H 0.054096 0.504816 0.426043 0.216 Uiso 0.3333 1 calc R U P B 1
C13 C 0.116(2) 0.439(2) 0.3704(9) 0.169(9) Uani 0.3333 1 d D U P B 1
C14 C 0.112(3) 0.332(2) 0.4018(13) 0.165(13) Uani 0.3333 1 d D U P B 1
H14A H 0.095323 0.308602 0.425359 0.247 Uiso 0.3333 1 calc R U P B 1
H14B H 0.084835 0.297153 0.382656 0.247 Uiso 0.3333 1 calc R U P B 1
H14C H 0.163486 0.348877 0.399059 0.247 Uiso 0.3333 1 calc R U P B 1
C15 C 0.147(3) 0.429(3) 0.3354(11) 0.208(13) Uani 0.3333 1 d D U P B 1
H15A H 0.154081 0.387677 0.337368 0.312 Uiso 0.3333 1 calc R U P B 1
H15B H 0.112958 0.421136 0.315667 0.312 Uiso 0.3333 1 calc R U P B 1
H15C H 0.193056 0.472870 0.330414 0.312 Uiso 0.3333 1 calc R U P B 1
C16 C 0.107(3) 0.550(2) 0.3552(10) 0.171(9) Uani 0.3333 1 d D U P B 1
H16A H 0.144206 0.595820 0.365908 0.205 Uiso 0.3333 1 calc R U P B 1
H16B H 0.060772 0.549825 0.354997 0.205 Uiso 0.3333 1 calc R U P B 1
C17 C 0.129(3) 0.545(3) 0.3152(11) 0.188(11) Uani 0.3333 1 d D U P B 1
H17A H 0.110835 0.493803 0.308372 0.225 Uiso 0.3333 1 calc R U P B 1
H17B H 0.182242 0.571668 0.312639 0.225 Uiso 0.3333 1 calc R U P B 1
C18 C 0.094(3) 0.579(3) 0.2904(11) 0.202(13) Uani 0.3333 1 d D U P B 1
H18A H 0.041912 0.544620 0.292288 0.242 Uiso 0.3333 1 d R U P B 1
H18B H 0.108072 0.584248 0.264698 0.242 Uiso 0.3333 1 d R U P B 1
C19 C 0.116(4) 0.657(3) 0.305(2) 0.18(2) Uani 0.3333 1 d D U P B 1
H19A H 0.089435 0.675940 0.291921 0.276 Uiso 0.3333 1 d R U P B 1
H19B H 0.101755 0.651110 0.331122 0.276 Uiso 0.3333 1 d R U P B 1
H19C H 0.168213 0.690911 0.303381 0.276 Uiso 0.3333 1 d R U P B 1
N1B N 0.3721(11) 0.3705(12) 0.4729(6) 0.131(6) Uani 0.5 1 d D U P C 2
N2B N 0.2807(11) 0.2742(11) 0.4477(6) 0.132(6) Uani 0.5 1 d D U P C 2
C1B C 0.3455(15) 0.3149(15) 0.4985(6) 0.143(7) Uani 0.5 1 d D U P C 2
H1B H 0.363425 0.317945 0.522219 0.172 Uiso 0.5 1 calc R U P C 2
C2B C 0.2882(18) 0.2546(14) 0.4828(7) 0.150(7) Uani 0.5 1 d D U P C 2
H2B H 0.259528 0.208710 0.493720 0.180 Uiso 0.5 1 calc R U P C 2
C3B C 0.3326(14) 0.3451(12) 0.4423(6) 0.135(7) Uani 0.5 1 d D U P C 2
C4B C 0.4338(18) 0.4445(15) 0.4798(11) 0.183(13) Uani 0.5 1 d D U P C 2
H4D H 0.451735 0.447075 0.504385 0.275 Uiso 0.5 1 calc R U P C 2
H4E H 0.472641 0.455207 0.462516 0.275 Uiso 0.5 1 calc R U P C 2
H4F H 0.417726 0.479827 0.476972 0.275 Uiso 0.5 1 calc R U P C 2
C5B C 0.3413(18) 0.3846(16) 0.4076(7) 0.125(8) Uani 0.5 1 d D U P C 2
H5D H 0.304803 0.352124 0.390313 0.187 Uiso 0.5 1 calc R U P C 2
H5E H 0.335031 0.426299 0.412114 0.187 Uiso 0.5 1 calc R U P C 2
H5F H 0.389578 0.401087 0.397803 0.187 Uiso 0.5 1 calc R U P C 2
C6B C 0.2252(12) 0.2264(16) 0.4212(7) 0.153(7) Uani 0.5 1 d D U P C 2
H6C H 0.224246 0.179769 0.419578 0.183 Uiso 0.5 1 calc R U P C 2
H6D H 0.237266 0.249304 0.397011 0.183 Uiso 0.5 1 calc R U P C 2
C7B C 0.1474(13) 0.2128(16) 0.4334(10) 0.168(7) Uani 0.5 1 d D U P C 2
H7C H 0.151183 0.237199 0.456722 0.202 Uiso 0.5 1 calc R U P C 2
H7D H 0.127707 0.232063 0.415130 0.202 Uiso 0.5 1 calc R U P C 2
C8B C 0.0963(16) 0.1277(17) 0.4375(10) 0.176(9) Uani 0.5 1 d D U P C 2
H8C H 0.119595 0.101353 0.427532 0.211 Uiso 0.5 1 calc R U P C 2
H8D H 0.049439 0.110890 0.425247 0.211 Uiso 0.5 1 calc R U P C 2
C9B C 0.086(3) 0.117(2) 0.4812(10) 0.231(15) Uani 0.5 1 d D U P C 2
H9D H 0.055049 0.065944 0.486868 0.346 Uiso 0.5 1 calc R U P C 2
H9E H 0.133392 0.135087 0.492646 0.346 Uiso 0.5 1 calc R U P C 2
H9F H 0.063828 0.144543 0.490380 0.346 Uiso 0.5 1 calc R U P C 2
N3B N 0.096(2) 0.458(2) 0.3979(9) 0.187(9) Uani 0.3333 1 d D U P D 2
N4B N 0.1210(18) 0.3776(18) 0.3750(9) 0.185(9) Uani 0.3333 1 d D U P D 2
C11B C 0.083(3) 0.408(3) 0.4247(9) 0.172(9) Uani 0.3333 1 d D U P D 2
H11B H 0.067318 0.408601 0.448459 0.207 Uiso 0.3333 1 calc R U P D 2
C12B C 0.098(3) 0.358(2) 0.4116(10) 0.164(9) Uani 0.3333 1 d D U P D 2
H12B H 0.094281 0.317394 0.424195 0.196 Uiso 0.3333 1 calc R U P D 2
C13B C 0.118(2) 0.438(2) 0.3679(9) 0.173(9) Uani 0.3333 1 d D U P D 2
C14B C 0.087(3) 0.522(2) 0.3999(14) 0.174(13) Uani 0.3333 1 d D U P D 2
H14D H 0.070399 0.525844 0.424064 0.261 Uiso 0.3333 1 calc R U P D 2
H14E H 0.133479 0.565856 0.394961 0.261 Uiso 0.3333 1 calc R U P D 2
H14F H 0.051428 0.518162 0.381958 0.261 Uiso 0.3333 1 calc R U P D 2
C15B C 0.136(3) 0.483(3) 0.3335(11) 0.194(13) Uani 0.3333 1 d D U P D 2
H15D H 0.128143 0.523494 0.337405 0.290 Uiso 0.3333 1 calc R U P D 2
H15E H 0.186637 0.500637 0.327075 0.290 Uiso 0.3333 1 calc R U P D 2
H15F H 0.104753 0.452337 0.313934 0.290 Uiso 0.3333 1 calc R U P D 2
C16B C 0.141(2) 0.335(2) 0.3517(12) 0.172(9) Uani 0.3333 1 d D U P D 2
H16C H 0.096357 0.294326 0.341675 0.206 Uiso 0.3333 1 calc R U P D 2
H16D H 0.164319 0.314283 0.366851 0.206 Uiso 0.3333 1 calc R U P D 2
C17B C 0.193(3) 0.376(3) 0.3195(12) 0.186(11) Uani 0.3333 1 d D U P D 2
H17C H 0.221152 0.428460 0.324628 0.223 Uiso 0.3333 1 calc R U P D 2
H17D H 0.164964 0.368634 0.297099 0.223 Uiso 0.3333 1 calc R U P D 2
C18B C 0.246(3) 0.344(3) 0.3150(18) 0.195(13) Uani 0.3333 1 d D U P D 2
H18C H 0.231618 0.294915 0.306476 0.235 Uiso 0.3333 1 d R U P D 2
H18D H 0.264259 0.348965 0.339936 0.235 Uiso 0.3333 1 d R U P D 2
C19B C 0.321(2) 0.408(3) 0.3007(19) 0.161(19) Uani 0.3333 1 d D U P D 2
H19D H 0.362470 0.399817 0.301250 0.241 Uiso 0.3333 1 d R U P D 2
H19E H 0.302810 0.401997 0.275650 0.241 Uiso 0.3333 1 d R U P D 2
H19F H 0.335720 0.456487 0.309380 0.241 Uiso 0.3333 1 d R U P D 2
N5A N 0.2757(19) 0.3677(19) 0.750000 0.100(8) Uani 0.5 2 d S TU P E 1
N5B N 0.187(2) 0.355(2) 0.750000 0.118(9) Uani 0.5 2 d S TU P E 2
C21 C 0.2479(13) 0.4235(13) 0.750000 0.108(6) Uani 1 2 d S TU P . .
C22 C 0.2056(13) 0.2904(13) 0.750000 0.114(6) Uani 1 2 d S TU P . .
N7 N 0.333333 0.666667 0.750000 0.185(10) Uani 1 6 d S TU P F 1
C25 C 0.424(3) 0.714(3) 0.750000 0.205(19) Uani 0.6667 2 d S TU P F 1
N10 N 0.381(2) 0.809(2) 0.750000 0.187(13) Uani 0.6667 2 d S TU P G 2

loop_
_atom_site_aniso_label
_atom_site_aniso_U_11
_atom_site_aniso_U_22
_atom_site_aniso_U_33
_atom_site_aniso_U_23
_atom_site_aniso_U_13
_atom_site_aniso_U_12
Cd1 0.0435(3) 0.0435(3) 0.0406(5) 0.000 0.000 0.02176(16)
Cd2 0.0402(3) 0.0390(3) 0.0431(3) 0.0015(2) 0.0007(2) 0.0205(2)
In1 0.0570(4) 0.0570(4) 0.0407(5) 0.000 0.000 0.02852(19)
In2 0.0400(3) 0.0424(3) 0.0426(3) 0.0033(2) 0.0027(2) 0.0198(2)
In3 0.0448(3) 0.0373(3) 0.0490(3) 0.0014(2) 0.0021(2) 0.0200(2)
In4 0.0477(3) 0.0430(3) 0.0483(3) 0.0061(2) 0.0001(2) 0.0244(3)
In5 0.0467(3) 0.0450(3) 0.0483(3) 0.0063(2) 0.0079(2) 0.0228(3)
In6 0.0599(4) 0.0420(3) 0.0610(4) 0.0075(3) 0.0085(3) 0.0236(3)
S1 0.128(3) 0.128(3) 0.040(2) 0.000 0.000 0.0639(16)
S2 0.0542(12) 0.0591(13) 0.0412(10) 0.0066(9) 0.0066(9) 0.0264(11)
S3 0.0385(10) 0.0431(10) 0.0487(11) 0.0050(8) 0.0032(8) 0.0166(8)
S4 0.0413(10) 0.0403(10) 0.0443(10) 0.0016(8) 0.0035(8) 0.0204(8)
S5 0.0443(10) 0.0400(10) 0.0488(11) 0.0035(8) 0.0021(8) 0.0225(9)
S6 0.0387(10) 0.0387(10) 0.0408(16) 0.000 0.000 0.0194(5)
S7 0.0635(14) 0.0370(10) 0.0604(13) 0.0033(9) 0.0056(11) 0.0221(10)
S8 0.0397(10) 0.0399(10) 0.0496(11) 0.0008(8) 0.0011(8) 0.0179(8)
S9 0.0527(12) 0.0501(12) 0.0664(14) 0.0082(10) -0.0119(11) 0.0260(10)
S10 0.0504(11) 0.0463(11) 0.0440(10) 0.0045(8) 0.0032(9) 0.0252(9)
S11 0.0604(13) 0.0479(12) 0.0593(13) 0.0122(10) 0.0049(10) 0.0303(11)
S12 0.0560(13) 0.0473(12) 0.0654(14) 0.0134(10) 0.0158(11) 0.0229(11)
S13 0.119(3) 0.0527(16) 0.117(3) 0.0218(17) 0.024(2) 0.0368(18)
N1 0.114(8) 0.131(8) 0.137(9) -0.014(7) 0.016(7) 0.089(6)
N2 0.133(8) 0.139(8) 0.148(8) -0.007(7) 0.012(7) 0.083(6)
C1 0.147(9) 0.152(9) 0.155(9) 0.000(8) 0.013(8) 0.083(7)
C2 0.144(9) 0.146(9) 0.146(9) -0.001(7) 0.006(7) 0.082(7)
C3 0.133(8) 0.139(8) 0.149(9) -0.005(7) 0.014(7) 0.090(6)
C4 0.140(14) 0.145(14) 0.184(16) -0.032(13) 0.025(13) 0.101(11)
C5 0.131(13) 0.146(13) 0.147(14) 0.000(12) 0.030(11) 0.105(10)
C6 0.149(9) 0.157(9) 0.159(9) -0.005(7) 0.005(7) 0.083(6)
C7 0.166(9) 0.175(9) 0.171(10) -0.001(8) -0.002(8) 0.082(7)
C8 0.157(10) 0.154(10) 0.162(10) -0.006(8) 0.011(8) 0.079(7)
C9 0.119(14) 0.117(14) 0.086(13) 0.026(11) -0.012(11) 0.077(11)
N3 0.170(10) 0.176(10) 0.175(10) -0.011(8) -0.001(8) 0.087(7)
N4 0.171(10) 0.177(10) 0.174(10) 0.002(8) -0.004(8) 0.082(7)
C11 0.174(11) 0.175(11) 0.175(11) 0.005(8) -0.003(8) 0.087(7)
C12 0.178(11) 0.180(11) 0.183(11) -0.005(8) 0.000(8) 0.090(7)
C13 0.168(10) 0.174(10) 0.170(10) -0.008(8) 0.005(8) 0.088(7)
C14 0.161(17) 0.163(17) 0.175(17) 0.014(14) -0.028(14) 0.085(13)
C15 0.193(16) 0.203(16) 0.206(16) 0.001(14) -0.003(14) 0.084(12)
C16 0.169(11) 0.174(11) 0.174(11) 0.000(8) -0.003(8) 0.088(7)
C17 0.185(12) 0.187(12) 0.186(12) -0.001(9) 0.000(9) 0.088(8)
C18 0.196(15) 0.202(15) 0.200(15) 0.000(9) 0.003(9) 0.095(9)
C19 0.19(3) 0.18(3) 0.19(3) -0.010(18) 0.001(18) 0.097(17)
N1B 0.130(9) 0.136(9) 0.153(9) -0.012(7) 0.014(7) 0.087(7)
N2B 0.132(8) 0.143(8) 0.149(8) -0.010(7) 0.011(7) 0.088(6)
C1B 0.142(9) 0.151(10) 0.145(10) -0.002(8) 0.010(8) 0.080(7)
C2B 0.150(9) 0.155(9) 0.156(9) 0.001(7) 0.009(7) 0.085(6)
C3B 0.136(8) 0.143(9) 0.150(9) -0.006(7) 0.011(7) 0.089(6)
C4B 0.176(17) 0.177(17) 0.196(17) -0.014(15) 0.016(15) 0.088(13)
C5B 0.125(13) 0.138(13) 0.146(14) -0.001(12) 0.037(12) 0.092(11)
C6B 0.149(8) 0.157(8) 0.161(9) -0.006(7) 0.006(7) 0.084(6)
C7B 0.165(9) 0.167(9) 0.166(10) 0.002(8) 0.002(8) 0.079(7)
C8B 0.171(11) 0.174(11) 0.178(11) -0.001(8) 0.005(8) 0.083(7)
C9B 0.219(19) 0.230(19) 0.210(19) 0.012(16) -0.001(16) 0.087(14)
N3B 0.179(10) 0.188(10) 0.183(11) -0.001(8) -0.005(8) 0.085(7)
N4B 0.179(10) 0.185(10) 0.180(10) 0.002(8) -0.004(8) 0.082(7)
C11B 0.169(10) 0.175(11) 0.173(11) 0.002(8) 0.000(8) 0.087(7)
C12B 0.165(11) 0.163(11) 0.169(11) 0.000(8) -0.004(8) 0.086(7)
C13B 0.171(10) 0.176(10) 0.174(10) -0.005(8) 0.002(8) 0.087(7)
C14B 0.169(17) 0.177(17) 0.177(17) 0.015(14) -0.005(14) 0.088(13)
C15B 0.185(16) 0.189(16) 0.198(17) 0.003(14) -0.014(14) 0.087(12)
C16B 0.169(11) 0.173(11) 0.177(11) -0.001(8) 0.000(8) 0.089(7)
C17B 0.187(12) 0.185(12) 0.185(12) -0.002(9) -0.002(9) 0.091(8)
C18B 0.193(15) 0.197(15) 0.191(15) 0.001(9) -0.003(9) 0.094(9)
C19B 0.15(2) 0.16(2) 0.15(2) -0.001(18) -0.013(17) 0.067(16)
N5A 0.107(11) 0.103(11) 0.081(10) 0.000 0.000 0.046(8)
N5B 0.124(12) 0.120(12) 0.100(11) 0.000 0.000 0.053(8)
C21 0.121(9) 0.103(9) 0.085(8) 0.000 0.000 0.044(7)
C22 0.128(10) 0.112(9) 0.086(9) 0.000 0.000 0.049(7)
N7 0.192(10) 0.192(10) 0.172(14) 0.000 0.000 0.096(5)
C25 0.22(2) 0.22(2) 0.16(2) 0.000 0.000 0.101(17)
N10 0.210(19) 0.203(19) 0.127(17) 0.000 0.000 0.086(14)

loop_
_atom_type_symbol
_atom_type_description
_atom_type_scat_dispersion_real
_atom_type_scat_dispersion_imag
_atom_type_scat_source
C C 0.0033 0.0016 'International Tables Vol C Tables 4.2.6.8 and 6.1.1.4'
H H 0.0000 0.0000 'International Tables Vol C Tables 4.2.6.8 and 6.1.1.4'
N N 0.0061 0.0033 'International Tables Vol C Tables 4.2.6.8 and 6.1.1.4'
S S 0.1246 0.1234 'International Tables Vol C Tables 4.2.6.8 and 6.1.1.4'
Cd Cd -0.8075 1.2024 'International Tables Vol C Tables 4.2.6.8 and 6.1.1.4'
In In -0.7276 1.3100 'International Tables Vol C Tables 4.2.6.8 and 6.1.1.4'
O O 0.0106 0.0060 'International Tables Vol C Tables 4.2.6.8 and 6.1.1.4'

loop_
_geom_angle_atom_site_label_1
_geom_angle_atom_site_label_2
_geom_angle_atom_site_label_3
_geom_angle
_geom_angle_site_symmetry_1
_geom_angle_site_symmetry_3
S6 Cd1 S10 112.19(5) . 3_565
S6 Cd1 S10 112.19(5) . .
S10 Cd1 S10 106.62(6) 3_565 .
S6 Cd1 S10 112.19(5) . 2_665
S10 Cd1 S10 106.62(6) 3_565 2_665
S10 Cd1 S10 106.62(6) . 2_665
S6 Cd2 S8 109.24(6) . 2_665
S6 Cd2 S5 111.80(6) . .
S8 Cd2 S5 108.34(7) 2_665 .
S6 Cd2 S4 109.90(9) . .
S8 Cd2 S4 109.92(7) 2_665 .
S5 Cd2 S4 107.60(7) . .
S2 In1 S2 114.24(4) 2_665 .
S2 In1 S2 114.25(4) 2_665 3_565
S2 In1 S2 114.25(4) . 3_565
S2 In1 S1 104.13(5) 2_665 .
S2 In1 S1 104.13(5) . .
S2 In1 S1 104.13(5) 3_565 .
S3 In2 S2 108.72(8) . .
S3 In2 S4 110.75(7) . 2_665
S2 In2 S4 106.38(8) . 2_665
S3 In2 S4 107.31(7) . .
S2 In2 S4 108.36(8) . .
S4 In2 S4 115.16(9) 2_665 .
S7 In3 S3 109.07(8) . 3_565
S7 In3 S8 109.53(8) . .
S3 In3 S8 106.77(7) 3_565 .
S7 In3 S5 106.73(8) . .
S3 In3 S5 111.31(7) 3_565 .
S8 In3 S5 113.38(7) . .
S9 In4 S11 107.24(8) . .
S9 In4 S10 108.50(8) . .
S11 In4 S10 107.30(8) . .
S9 In4 S5 109.99(8) . .
S11 In4 S5 108.25(8) . .
S10 In4 S5 115.25(7) . .
S12 In5 S9 108.92(8) . 3_565
S12 In5 S8 109.20(8) . .
S9 In5 S8 109.67(8) 3_565 .
S12 In5 S10 107.53(8) . .
S9 In5 S10 109.31(8) 3_565 .
S8 In5 S10 112.14(7) . .
S7 In6 S12 117.15(9) . .
S7 In6 S11 114.20(9) . .
S12 In6 S11 112.34(9) . .
S7 In6 S13 104.92(11) . .
S12 In6 S13 103.73(11) . .
S11 In6 S13 102.39(12) . .
In2 S2 In1 102.97(8) . .
In2 S3 In3 110.25(8) . 2_665
In2 S4 In2 108.73(8) 3_565 .
In2 S4 Cd2 106.60(7) 3_565 .
In2 S4 Cd2 105.68(7) . .
In4 S5 In3 108.00(8) . .
In4 S5 Cd2 105.93(8) . .
In3 S5 Cd2 106.26(8) . .
Cd1 S6 Cd2 108.59(7) . 3_565
Cd1 S6 Cd2 108.60(7) . .
Cd2 S6 Cd2 110.34(7) 3_565 .
Cd1 S6 Cd2 108.59(7) . 2_665
Cd2 S6 Cd2 110.33(7) 3_565 2_665
Cd2 S6 Cd2 110.33(7) . 2_665
In3 S7 In6 102.52(8) . .
In5 S8 In3 110.31(8) . .
In5 S8 Cd2 108.62(8) . 3_565
In3 S8 Cd2 107.81(8) . 3_565
In4 S9 In5 109.06(8) . 2_665
In4 S10 In5 108.71(8) . .
In4 S10 Cd1 106.21(8) . .
In5 S10 Cd1 106.28(8) . .
In4 S11 In6 102.39(8) . .
In5 S12 In6 102.72(8) . .
C3 N1 C1 107.7(10) . .
C3 N1 C4 127.1(15) . .
C1 N1 C4 125.2(15) . .
C3 N2 C2 107.4(10) . .
C3 N2 C6 128.3(15) . .
C2 N2 C6 124.3(15) . .
C2 C1 N1 107.8(11) . .
C2 C1 H1A 126.1 . .
N1 C1 H1A 126.1 . .
C1 C2 N2 108.2(11) . .
C1 C2 H2A 125.9 . .
N2 C2 H2A 125.9 . .
N2 C3 N1 109.0(10) . .
N2 C3 C5 126.5(14) . .
N1 C3 C5 124.4(14) . .
N1 C4 H4A 109.5 . .
N1 C4 H4B 109.5 . .
H4A C4 H4B 109.5 . .
N1 C4 H4C 109.5 . .
H4A C4 H4C 109.5 . .
H4B C4 H4C 109.5 . .
C3 C5 H5A 109.5 . .
C3 C5 H5B 109.5 . .
H5A C5 H5B 109.5 . .
C3 C5 H5C 109.5 . .
H5A C5 H5C 109.5 . .
H5B C5 H5C 109.5 . .
N2 C6 C7 112.1(15) . .
N2 C6 H6A 109.2 . .
C7 C6 H6A 109.2 . .
N2 C6 H6B 109.2 . .
C7 C6 H6B 109.2 . .
H6A C6 H6B 107.9 . .
C6 C7 C8 105.1(16) . .
C6 C7 H7A 110.7 . .
C8 C7 H7A 110.7 . .
C6 C7 H7B 110.7 . .
C8 C7 H7B 110.7 . .
H7A C7 H7B 108.8 . .
C9 C8 C7 103.8(15) . .
C9 C8 H8A 111.0 . .
C7 C8 H8A 111.0 . .
C9 C8 H8B 111.0 . .
C7 C8 H8B 111.0 . .
H8A C8 H8B 109.0 . .
C8 C9 H9A 109.5 . .
C8 C9 H9B 109.5 . .
H9A C9 H9B 109.5 . .
C8 C9 H9C 109.5 . .
H9A C9 H9C 109.5 . .
H9B C9 H9C 109.5 . .
C13 N3 C11 107.4(10) . .
C13 N3 C14 126.1(17) . .
C11 N3 C14 126.5(17) . .
C13 N4 C12 107.1(10) . .
C13 N4 C16 129.0(15) . .
C12 N4 C16 123.9(15) . .
C12 C11 N3 108.3(12) . .
C12 C11 H11A 125.9 . .
N3 C11 H11A 125.9 . .
C11 C12 N4 107.4(11) . .
C11 C12 H12A 126.3 . .
N4 C12 H12A 126.3 . .
N4 C13 N3 109.9(11) . .
N4 C13 C15 126.6(16) . .
N3 C13 C15 123.5(16) . .
N3 C14 H14A 109.5 . .
N3 C14 H14B 109.5 . .
H14A C14 H14B 109.5 . .
N3 C14 H14C 109.5 . .
H14A C14 H14C 109.5 . .
H14B C14 H14C 109.5 . .
C13 C15 H15A 109.5 . .
C13 C15 H15B 109.5 . .
H15A C15 H15B 109.5 . .
C13 C15 H15C 109.5 . .
H15A C15 H15C 109.5 . .
H15B C15 H15C 109.5 . .
N4 C16 C17 113.2(17) . .
N4 C16 H16A 108.9 . .
C17 C16 H16A 108.9 . .
N4 C16 H16B 108.9 . .
C17 C16 H16B 108.9 . .
H16A C16 H16B 107.7 . .
C16 C17 C18 106.8(18) . .
C16 C17 H17A 110.4 . .
C18 C17 H17A 110.4 . .
C16 C17 H17B 110.4 . .
C18 C17 H17B 110.4 . .
H17A C17 H17B 108.6 . .
C19 C18 C17 108.7(18) . .
C19 C18 H18A 113.5 . .
C17 C18 H18A 103.0 . .
C19 C18 H18B 108.3 . .
C17 C18 H18B 114.7 . .
H18A C18 H18B 108.7 . .
C18 C19 H19A 108.7 . .
C18 C19 H19B 107.2 . .
H19A C19 H19B 109.6 . .
C18 C19 H19C 112.4 . .
H19A C19 H19C 109.4 . .
H19B C19 H19C 109.4 . .
C3B N1B C1B 108.5(10) . .
C3B N1B C4B 127.9(16) . .
C1B N1B C4B 123.6(16) . .
C3B N2B C2B 108.3(10) . .
C3B N2B C6B 126.1(15) . .
C2B N2B C6B 125.6(15) . .
C2B C1B N1B 107.5(11) . .
C2B C1B H1B 126.3 . .
N1B C1B H1B 126.3 . .
C1B C2B N2B 107.0(11) . .
C1B C2B H2B 126.5 . .
N2B C2B H2B 126.5 . .
N1B C3B N2B 108.7(10) . .
N1B C3B C5B 127.9(15) . .
N2B C3B C5B 123.3(14) . .
N1B C4B H4D 109.5 . .
N1B C4B H4E 109.5 . .
H4D C4B H4E 109.5 . .
N1B C4B H4F 109.5 . .
H4D C4B H4F 109.5 . .
H4E C4B H4F 109.5 . .
C3B C5B H5D 109.5 . .
C3B C5B H5E 109.5 . .
H5D C5B H5E 109.5 . .
C3B C5B H5F 109.5 . .
H5D C5B H5F 109.5 . .
H5E C5B H5F 109.5 . .
N2B C6B C7B 109.7(15) . .
N2B C6B H6C 109.7 . .
C7B C6B H6C 109.7 . .
N2B C6B H6D 109.7 . .
C7B C6B H6D 109.7 . .
H6C C6B H6D 108.2 . .
C8B C7B C6B 106.9(17) . .
C8B C7B H7C 110.4 . .
C6B C7B H7C 110.4 . .
C8B C7B H7D 110.4 . .
C6B C7B H7D 110.4 . .
H7C C7B H7D 108.6 . .
C7B C8B C9B 102.6(16) . .
C7B C8B H8C 111.3 . .
C9B C8B H8C 111.3 . .
C7B C8B H8D 111.3 . .
C9B C8B H8D 111.3 . .
H8C C8B H8D 109.2 . .
C8B C9B H9D 109.5 . .
C8B C9B H9E 109.5 . .
H9D C9B H9E 109.5 . .
C8B C9B H9F 109.5 . .
H9D C9B H9F 109.5 . .
H9E C9B H9F 109.5 . .
C13B N3B C11B 107.6(11) . .
C13B N3B C14B 123.9(16) . .
C11B N3B C14B 128.5(17) . .
C13B N4B C12B 107.0(10) . .
C13B N4B C16B 130.3(16) . .
C12B N4B C16B 122.6(16) . .
C12B C11B N3B 109.2(12) . .
C12B C11B H11B 125.4 . .
N3B C11B H11B 125.4 . .
C11B C12B N4B 106.8(11) . .
C11B C12B H12B 126.6 . .
N4B C12B H12B 126.6 . .
N4B C13B N3B 109.4(11) . .
N4B C13B C15B 130.1(16) . .
N3B C13B C15B 120.5(15) . .
N3B C14B H14D 109.5 . .
N3B C14B H14E 109.5 . .
H14D C14B H14E 109.5 . .
N3B C14B H14F 109.5 . .
H14D C14B H14F 109.5 . .
H14E C14B H14F 109.5 . .
C13B C15B H15D 109.5 . .
C13B C15B H15E 109.5 . .
H15D C15B H15E 109.5 . .
C13B C15B H15F 109.5 . .
H15D C15B H15F 109.5 . .
H15E C15B H15F 109.5 . .
N4B C16B C17B 116.7(19) . .
N4B C16B H16C 108.1 . .
C17B C16B H16C 108.1 . .
N4B C16B H16D 108.1 . .
C17B C16B H16D 108.1 . .
H16C C16B H16D 107.3 . .
C16B C17B C18B 107.2(18) . .
C16B C17B H17C 110.3 . .
C18B C17B H17C 110.3 . .
C16B C17B H17D 110.3 . .
C18B C17B H17D 110.3 . .
H17C C17B H17D 108.5 . .
C19B C18B C17B 107.1(18) . .
C19B C18B H18C 116.9 . .
C17B C18B H18C 125.2 . .
C19B C18B H18D 92.7 . .
C17B C18B H18D 100.3 . .
H18C C18B H18D 108.2 . .
C18B C19B H19D 117.2 . .
C18B C19B H19E 92.6 . .
H19D C19B H19E 109.4 . .
C18B C19B H19F 117.0 . .
H19D C19B H19F 109.5 . .
H19E C19B H19F 109.5 . .
C21 N5A C22 106(3) . .
C21 N5B C22 113(3) . .
C25 N7 C25 120.00(3) 2_665 .
C25 N7 C25 120.003(19) 2_665 3_565
C25 N7 C25 119.997(9) . 3_565

loop_
_geom_bond_atom_site_label_1
_geom_bond_atom_site_label_2
_geom_bond_distance
_geom_bond_site_symmetry_2
Cd1 S6 2.479(3) .
Cd1 S10 2.524(2) 3_565
Cd1 S10 2.524(2) .
Cd1 S10 2.524(2) 2_665
Cd2 S6 2.4966(12) .
Cd2 S8 2.513(2) 2_665
Cd2 S5 2.520(2) .
Cd2 S4 2.522(2) .
In1 S2 2.457(2) 2_665
In1 S2 2.457(2) .
In1 S2 2.457(2) 3_565
In1 S1 2.485(5) .
In2 S3 2.432(2) .
In2 S2 2.445(2) .
In2 S4 2.484(2) 2_665
In2 S4 2.489(2) .
In3 S7 2.434(2) .
In3 S3 2.435(2) 3_565
In3 S8 2.480(2) .
In3 S5 2.497(2) .
In4 S9 2.438(2) .
In4 S11 2.440(2) .
In4 S10 2.485(2) .
In4 S5 2.486(2) .
In5 S12 2.433(2) .
In5 S9 2.443(2) 3_565
In5 S8 2.471(2) .
In5 S10 2.498(2) .
In6 S7 2.437(3) .
In6 S12 2.458(3) .
In6 S11 2.473(3) .
In6 S13 2.483(3) .
N1 C3 1.350(15) .
N1 C1 1.365(15) .
N1 C4 1.442(15) .
N2 C3 1.341(14) .
N2 C2 1.372(15) .
N2 C6 1.457(14) .
C1 C2 1.346(16) .
C1 H1A 0.9300 .
C2 H2A 0.9300 .
C3 C5 1.472(14) .
C4 H4A 0.9600 .
C4 H4B 0.9600 .
C4 H4C 0.9600 .
C5 H5A 0.9600 .
C5 H5B 0.9600 .
C5 H5C 0.9600 .
C6 C7 1.549(18) .
C6 H6A 0.9700 .
C6 H6B 0.9700 .
C7 C8 1.597(19) .
C7 H7A 0.9700 .
C7 H7B 0.9700 .
C8 C9 1.559(19) .
C8 H8A 0.9700 .
C8 H8B 0.9700 .
C9 H9A 0.9600 .
C9 H9B 0.9600 .
C9 H9C 0.9600 .
N3 C13 1.336(15) .
N3 C11 1.362(16) .
N3 C14 1.437(15) .
N4 C13 1.323(15) .
N4 C12 1.388(16) .
N4 C16 1.430(15) .
C11 C12 1.335(17) .
C11 H11A 0.9300 .
C12 H12A 0.9300 .
C13 C15 1.484(15) .
C14 H14A 0.9600 .
C14 H14B 0.9600 .
C14 H14C 0.9600 .
C15 H15A 0.9600 .
C15 H15B 0.9600 .
C15 H15C 0.9600 .
C16 C17 1.542(19) .
C16 H16A 0.9700 .
C16 H16B 0.9700 .
C17 C18 1.553(19) .
C17 H17A 0.9700 .
C17 H17B 0.9700 .
C18 C19 1.55(2) .
C18 H18A 0.9636 .
C18 H18B 0.9682 .
C19 H19A 0.9649 .
C19 H19B 0.9687 .
C19 H19C 0.9632 .
N1B C3B 1.325(15) .
N1B C1B 1.372(15) .
N1B C4B 1.460(15) .
N2B C3B 1.346(15) .
N2B C2B 1.371(15) .
N2B C6B 1.455(14) .
C1B C2B 1.359(16) .
C1B H1B 0.9300 .
C2B H2B 0.9300 .
C3B C5B 1.468(14) .
C4B H4D 0.9600 .
C4B H4E 0.9600 .
C4B H4F 0.9600 .
C5B H5D 0.9600 .
C5B H5E 0.9600 .
C5B H5F 0.9600 .
C6B C7B 1.571(18) .
C6B H6C 0.9700 .
C6B H6D 0.9700 .
C7B C8B 1.562(19) .
C7B H7C 0.9700 .
C7B H7D 0.9700 .
C8B C9B 1.603(19) .
C8B H8C 0.9700 .
C8B H8D 0.9700 .
C9B H9D 0.9600 .
C9B H9E 0.9600 .
C9B H9F 0.9600 .
N3B C13B 1.335(16) .
N3B C11B 1.359(16) .
N3B C14B 1.449(15) .
N4B C13B 1.326(15) .
N4B C12B 1.404(16) .
N4B C16B 1.435(15) .
C11B C12B 1.320(17) .
C11B H11B 0.9300 .
C12B H12B 0.9300 .
C13B C15B 1.488(15) .
C14B H14D 0.9600 .
C14B H14E 0.9600 .
C14B H14F 0.9600 .
C15B H15D 0.9600 .
C15B H15E 0.9600 .
C15B H15F 0.9600 .
C16B C17B 1.532(19) .
C16B H16C 0.9700 .
C16B H16D 0.9700 .
C17B C18B 1.57(2) .
C17B H17C 0.9700 .
C17B H17D 0.9700 .
C18B C19B 1.55(2) .
C18B H18C 0.9640 .
C18B H18D 0.9683 .
C19B H19D 0.9629 .
C19B H19E 0.9685 .
C19B H19F 0.9638 .
N5A C21 1.54(4) .
N5A C22 1.55(4) .
N5B C21 1.37(4) .
N5B C22 1.59(4) .
N7 C25 1.65(6) 2_665
N7 C25 1.65(6) .
N7 C25 1.65(6) 3_565
